data_7251715
loop_
_publ_author_name
'Li, Jie'
'Cheng, Zhang-Li'
'Zhang, Shu-Qi'
'Wang, Yue'
'Wang, Hui'
'Zhou, Jie-Yu'
'Gao, Wen'
'Qu, Ling-Wei'
'Zhu, Zhe-Yu'
'Yu, Jia'
'Ye, Jun'
'Wang, Kai'

_publ_section_title
;
 Delicate heterocyclic &#x3c0;-extension in MR-TADF emitters: balancing
 <i>k</i><sub>RISC</sub> enhancement and emission narrowing.
;
_journal_issue 3
_journal_name_full 'Physical chemistry chemical physics : PCCP'
_journal_page_first 2049
_journal_page_last 2053
_journal_paper_doi 10.1039/d5cp04299b
_journal_volume 28
_journal_year 2026
_chemical_formula_moiety 'C57 H54 B2 N2 O2'
_chemical_formula_sum 'C57 H54 B2 N2 O2'
_chemical_formula_weight 820.64
_space_group_crystal_system orthorhombic
_space_group_IT_number 61
_space_group_name_Hall '-P 2ac 2ab'
_space_group_name_H-M_alt 'P b c a'
_atom_sites_solution_hydrogens geom
_atom_sites_solution_primary dual
_audit_creation_date 2024-10-16
_audit_creation_method
;
Olex2 1.5
(compiled 2024.02.16 svn.r378c4104 for OlexSys, GUI svn.r6928)
;
_audit_update_record
;
2024-10-28 deposited with the CCDC.	2025-12-26 downloaded from the CCDC.
;
_cell_angle_alpha 90
_cell_angle_beta 90
_cell_angle_gamma 90
_cell_formula_units_Z 8
_cell_length_a 26.5336(7)
_cell_length_b 11.2734(3)
_cell_length_c 29.7794(8)
_cell_measurement_reflns_used 5890
_cell_measurement_temperature 170
_cell_measurement_theta_max 62.644
_cell_measurement_theta_min 2.968
_cell_volume 8907.7(4)
_computing_cell_refinement 'SAINT V8.40A (Bruker, 2019)'
_computing_data_reduction 'SAINT V8.40A (Bruker, 2019)'
_computing_molecular_graphics 'Olex2 1.5 (Dolomanov et al., 2009)'
_computing_publication_material 'Olex2 1.5 (Dolomanov et al., 2009)'
_computing_structure_refinement 'SHELXL 2019/3 (Sheldrick, 2015)'
_computing_structure_solution 'SHELXT  (Sheldrick, 2015)'
_diffrn_ambient_temperature 170
_diffrn_measured_fraction_theta_full 0.981
_diffrn_measured_fraction_theta_max 0.981
_diffrn_measurement_device_type 'Bruker d8 venture'
_diffrn_measurement_method '\f and \w scans'
_diffrn_radiation_type CuK\a
_diffrn_radiation_wavelength 1.54178
_diffrn_reflns_av_R_equivalents 0.1224
_diffrn_reflns_av_unetI/netI 0.0901
_diffrn_reflns_Laue_measured_fraction_full 0.981
_diffrn_reflns_Laue_measured_fraction_max 0.981
_diffrn_reflns_limit_h_max 29
_diffrn_reflns_limit_h_min -30
_diffrn_reflns_limit_k_max 12
_diffrn_reflns_limit_k_min -10
_diffrn_reflns_limit_l_max 34
_diffrn_reflns_limit_l_min -30
_diffrn_reflns_number 40752
_diffrn_reflns_point_group_measured_fraction_full 0.981
_diffrn_reflns_point_group_measured_fraction_max 0.981
_diffrn_reflns_theta_full 63.689
_diffrn_reflns_theta_max 63.689
_diffrn_reflns_theta_min 2.968
_diffrn_source_current 1.2
_diffrn_source_power 0.06
_diffrn_source_voltage 50.0
_diffrn_standards_number 0
_exptl_absorpt_coefficient_mu 0.557
_exptl_absorpt_correction_T_max 0.7524
_exptl_absorpt_correction_T_min 0.5074
_exptl_absorpt_correction_type multi-scan
_exptl_absorpt_process_details
;
SADABS-2016/2 (Bruker,2016/2) was used for absorption correction.
wR2(int) was 0.1331 before and 0.0923 after correction.
The Ratio of minimum to maximum transmission is 0.6744.
The \l/2 correction factor is Not present.
;
_exptl_crystal_colour yellow
_exptl_crystal_colour_primary yellow
_exptl_crystal_density_diffrn 1.224
_exptl_crystal_description needle
_exptl_crystal_F_000 3488
_exptl_crystal_size_max 0.11
_exptl_crystal_size_mid 0.04
_exptl_crystal_size_min 0.02
_refine_diff_density_max 0.321
_refine_diff_density_min -0.312
_refine_diff_density_rms 0.062
_refine_ls_extinction_method none
_refine_ls_goodness_of_fit_ref 1.033
_refine_ls_hydrogen_treatment constr
_refine_ls_matrix_type full
_refine_ls_number_parameters 580
_refine_ls_number_reflns 7191
_refine_ls_number_restraints 0
_refine_ls_restrained_S_all 1.033
_refine_ls_R_factor_all 0.1489
_refine_ls_R_factor_gt 0.0921
_refine_ls_shift/su_max 0.003
_refine_ls_shift/su_mean 0.000
_refine_ls_structure_factor_coef Fsqd
_refine_ls_weighting_details 'w=1/[\s^2^(Fo^2^)+(0.0729P)^2^+17.6651P] where P=(Fo^2^+2Fc^2^)/3'
_refine_ls_weighting_scheme calc
_refine_ls_wR_factor_gt 0.1840
_refine_ls_wR_factor_ref 0.2128
_reflns_Friedel_coverage 0.000
_reflns_number_gt 4470
_reflns_number_total 7191
_reflns_threshold_expression 'I > 2\s(I)'
_cod_data_source_file d5cp04299b2.cif
_cod_data_source_block czbno
_cod_database_code 7251715
_shelx_shelxl_version_number 2019/3
_shelx_space_group_comment
;
The symmetry employed for this shelxl refinement is uniquely defined
by the following loop, which should always be used as a source of
symmetry information in preference to the above space-group names.
They are only intended as comments.
;
_shelx_estimated_absorpt_t_max 0.989
_shelx_estimated_absorpt_t_min 0.941
_olex2_refinement_description
;
1. Fixed Uiso
 At 1.2 times of:
  All C(H) groups
 At 1.5 times of:
  All C(H,H,H) groups
2.a Aromatic/amide H refined with riding coordinates:
 C37(H37), C17(H17), C40(H40), C50(H50), C15(H15), C41(H41), C43(H43),
 C10(H10), C4(H4), C25(H25), C27(H27), C53(H53), C5(H5), C12(H12), C11(H11),
 C52(H52), C7(H7), C6(H6)
2.b Idealised Me refined as rotating group:
 C31(H31A,H31B,H31C), C29(H29A,H29B,H29C), C30(H30A,H30B,H30C), C45(H45A,H45B,
 H45C), C20(H20A,H20B,H20C), C55(H55A,H55B,H55C), C22(H22A,H22B,H22C), C57(H57A,
 H57B,H57C), C47(H47A,H47B,H47C), C56(H56A,H56B,H56C), C46(H46A,H46B,H46C),
 C21(H21A,H21B,H21C)
;
_olex2_submission_special_instructions 'No special instructions were received'

loop_
_space_group_symop_operation_xyz
'x, y, z'
'-x+1/2, -y, z+1/2'
'-x, y+1/2, -z+1/2'
'x+1/2, -y+1/2, -z'
'-x, -y, -z'
'x-1/2, y, -z-1/2'
'x, -y-1/2, z-1/2'
'-x-1/2, y-1/2, z'

loop_
_atom_site_label
_atom_site_type_symbol
_atom_site_fract_x
_atom_site_fract_y
_atom_site_fract_z
_atom_site_U_iso_or_equiv
_atom_site_adp_type
_atom_site_occupancy
_atom_site_site_symmetry_order
_atom_site_calc_flag
_atom_site_refinement_flags_posn
_atom_site_refinement_flags_adp
_atom_site_refinement_flags_occupancy
_atom_site_disorder_assembly
_atom_site_disorder_group
O1 O 0.63362(10) 0.3062(3) 0.36346(9) 0.0352(7) Uani 1 1 d . . . . .
O2 O 0.68483(11) 0.4827(3) 0.22466(9) 0.0407(8) Uani 1 1 d . . . . .
N2 N 0.55532(12) 0.6584(3) 0.30946(10) 0.0327(8) Uani 1 1 d . . . . .
N1 N 0.46780(12) 0.4949(3) 0.43857(10) 0.0333(9) Uani 1 1 d . . . . .
C33 C 0.58662(14) 0.4656(4) 0.33470(13) 0.0309(10) Uani 1 1 d . . . . .
C14 C 0.47353(14) 0.5859(4) 0.40681(12) 0.0299(10) Uani 1 1 d . . . . .
C8 C 0.49017(14) 0.3833(4) 0.43311(13) 0.0323(10) Uani 1 1 d . . . . .
C18 C 0.51874(14) 0.6665(4) 0.34400(12) 0.0318(10) Uani 1 1 d . . . . .
C35 C 0.66169(14) 0.3850(4) 0.29382(13) 0.0305(10) Uani 1 1 d . . . . .
C32 C 0.58698(15) 0.5605(4) 0.30385(13) 0.0319(10) Uani 1 1 d . . . . .
C34 C 0.62720(14) 0.3856(4) 0.32916(13) 0.0301(10) Uani 1 1 d . . . . .
C13 C 0.51188(14) 0.5705(4) 0.37367(12) 0.0312(10) Uani 1 1 d . . . . .
C38 C 0.67140(14) 0.2207(4) 0.36358(13) 0.0312(10) Uani 1 1 d . . . . .
C23 C 0.56780(14) 0.7670(4) 0.28519(13) 0.0317(10) Uani 1 1 d . . . . .
C48 C 0.73562(14) 0.3120(4) 0.24682(14) 0.0338(10) Uani 1 1 d . . . . .
C36 C 0.65447(14) 0.4747(4) 0.26213(13) 0.0332(10) Uani 1 1 d . . . . .
C16 C 0.45120(15) 0.7788(4) 0.37796(14) 0.0353(10) Uani 1 1 d . . . . .
C37 C 0.61938(15) 0.5643(4) 0.26655(13) 0.0355(10) Uani 1 1 d . . . . .
H37 H 0.617193 0.626486 0.245099 0.043 Uiso 1 1 calc R U . . .
C1 C 0.47278(15) 0.3068(4) 0.46645(13) 0.0366(11) Uani 1 1 d . . . . .
C9 C 0.52565(14) 0.3538(4) 0.39985(13) 0.0327(10) Uani 1 1 d . . . . .
C39 C 0.70690(14) 0.2084(4) 0.32892(13) 0.0321(10) Uani 1 1 d . . . . .
C42 C 0.70479(15) 0.0596(4) 0.40778(14) 0.0353(10) Uani 1 1 d . . . . .
C17 C 0.48990(15) 0.7709(4) 0.34676(14) 0.0355(10) Uani 1 1 d . . . . .
H17 H 0.496873 0.835679 0.327345 0.043 Uiso 1 1 calc R U . . .
C3 C 0.43606(14) 0.4888(4) 0.47709(13) 0.0355(11) Uani 1 1 d . . . . .
C40 C 0.74154(15) 0.1148(4) 0.33625(14) 0.0369(10) Uani 1 1 d . . . . .
H40 H 0.766670 0.100535 0.314175 0.044 Uiso 1 1 calc R U . . .
C24 C 0.54237(15) 0.7968(4) 0.24600(13) 0.0349(10) Uani 1 1 d . . . . .
C49 C 0.72441(15) 0.4034(4) 0.21744(14) 0.0360(11) Uani 1 1 d . . . . .
C54 C 0.81375(16) 0.3636(4) 0.11769(14) 0.0402(11) Uani 1 1 d . . . . .
C51 C 0.78818(14) 0.3509(4) 0.16346(14) 0.0362(10) Uani 1 1 d . . . . .
C2 C 0.43828(15) 0.3732(4) 0.49456(14) 0.0380(11) Uani 1 1 d . . . . .
C50 C 0.75016(16) 0.4257(4) 0.17757(13) 0.0382(11) Uani 1 1 d . . . . .
H50 H 0.741482 0.492903 0.159941 0.046 Uiso 1 1 calc R U . . .
C15 C 0.44300(15) 0.6853(4) 0.40744(14) 0.0373(11) Uani 1 1 d . . . . .
H15 H 0.416024 0.689764 0.428350 0.045 Uiso 1 1 calc R U . . .
C28 C 0.60637(16) 0.8374(4) 0.30283(14) 0.0383(11) Uani 1 1 d . . . . .
C41 C 0.74063(16) 0.0439(4) 0.37354(14) 0.0407(11) Uani 1 1 d . . . . .
H41 H 0.764877 -0.017689 0.376352 0.049 Uiso 1 1 calc R U . . .
C43 C 0.67024(15) 0.1505(4) 0.40169(14) 0.0357(10) Uani 1 1 d . . . . .
H43 H 0.645392 0.164767 0.424016 0.043 Uiso 1 1 calc R U . . .
C10 C 0.53919(15) 0.2331(4) 0.40043(14) 0.0388(11) Uani 1 1 d . . . . .
H10 H 0.561053 0.204342 0.377631 0.047 Uiso 1 1 calc R U . . .
C26 C 0.59492(17) 0.9731(4) 0.24068(15) 0.0438(12) Uani 1 1 d . . . . .
C4 C 0.40796(16) 0.5757(5) 0.49893(14) 0.0423(12) Uani 1 1 d . . . . .
H4 H 0.407981 0.655445 0.488618 0.051 Uiso 1 1 calc R U . . .
C25 C 0.55646(16) 0.9013(4) 0.22481(15) 0.0411(11) Uani 1 1 d . . . . .
H25 H 0.539029 0.924583 0.198369 0.049 Uiso 1 1 calc R U . . .
C27 C 0.61914(17) 0.9403(4) 0.27996(15) 0.0441(12) Uani 1 1 d . . . . .
H27 H 0.645148 0.989490 0.291531 0.053 Uiso 1 1 calc R U . . .
C19 C 0.41652(17) 0.8863(4) 0.38048(15) 0.0435(12) Uani 1 1 d . . . . .
C44 C 0.70387(18) -0.0152(4) 0.45055(15) 0.0447(12) Uani 1 1 d . . . . .
C53 C 0.77525(17) 0.2394(5) 0.23207(15) 0.0486(13) Uani 1 1 d . . . . .
H53 H 0.785394 0.175013 0.250564 0.058 Uiso 1 1 calc R U . . .
C5 C 0.37998(17) 0.5425(5) 0.53615(15) 0.0485(13) Uani 1 1 d . . . . .
H5 H 0.360011 0.600431 0.550984 0.058 Uiso 1 1 calc R U . . .
C12 C 0.48930(16) 0.1902(5) 0.46682(16) 0.0453(12) Uani 1 1 d . . . . .
H12 H 0.478679 0.136556 0.489519 0.054 Uiso 1 1 calc R U . . .
C11 C 0.52210(17) 0.1542(4) 0.43275(16) 0.0467(12) Uani 1 1 d . . . . .
H11 H 0.532911 0.073886 0.431689 0.056 Uiso 1 1 calc R U . . .
C52 C 0.80031(17) 0.2572(5) 0.19178(15) 0.0500(13) Uani 1 1 d . . . . .
H52 H 0.826399 0.203955 0.183319 0.060 Uiso 1 1 calc R U . . .
C31 C 0.50071(18) 0.7210(5) 0.22753(16) 0.0508(13) Uani 1 1 d . . . . .
H31A H 0.505912 0.638479 0.236795 0.076 Uiso 1 1 calc R U . . .
H31B H 0.500745 0.725801 0.194676 0.076 Uiso 1 1 calc R U . . .
H31C H 0.468266 0.749223 0.239081 0.076 Uiso 1 1 calc R U . . .
C7 C 0.41020(17) 0.3424(5) 0.53179(14) 0.0477(13) Uani 1 1 d . . . . .
H7 H 0.411384 0.263788 0.543210 0.057 Uiso 1 1 calc R U . . .
C29 C 0.63332(19) 0.8029(5) 0.34559(16) 0.0560(14) Uani 1 1 d . . . . .
H29A H 0.608662 0.793022 0.369810 0.084 Uiso 1 1 calc R U . . .
H29B H 0.657390 0.865169 0.353781 0.084 Uiso 1 1 calc R U . . .
H29C H 0.651377 0.728068 0.340917 0.084 Uiso 1 1 calc R U . . .
C6 C 0.38026(18) 0.4272(5) 0.55237(15) 0.0522(14) Uani 1 1 d . . . . .
H6 H 0.360011 0.406465 0.577482 0.063 Uiso 1 1 calc R U . . .
C30 C 0.61170(19) 1.0834(4) 0.21617(18) 0.0564(14) Uani 1 1 d . . . . .
H30A H 0.645540 1.070975 0.203860 0.085 Uiso 1 1 calc R U . . .
H30B H 0.612298 1.150498 0.237091 0.085 Uiso 1 1 calc R U . . .
H30C H 0.588150 1.100392 0.191647 0.085 Uiso 1 1 calc R U . . .
B2 B 0.70376(17) 0.2962(5) 0.28955(16) 0.0316(11) Uani 1 1 d . . . . .
C45 C 0.64964(19) -0.0414(5) 0.46511(17) 0.0596(15) Uani 1 1 d . . . . .
H45A H 0.633060 0.032772 0.473896 0.089 Uiso 1 1 calc R U . . .
H45B H 0.649952 -0.096097 0.490672 0.089 Uiso 1 1 calc R U . . .
H45C H 0.631215 -0.077472 0.440080 0.089 Uiso 1 1 calc R U . . .
B1 B 0.54320(16) 0.4579(5) 0.36962(15) 0.0313(11) Uani 1 1 d . . . . .
C20 C 0.4169(2) 0.9359(5) 0.42818(17) 0.0661(16) Uani 1 1 d . . . . .
H20A H 0.405278 0.874732 0.449146 0.099 Uiso 1 1 calc R U . . .
H20B H 0.394485 1.004772 0.429858 0.099 Uiso 1 1 calc R U . . .
H20C H 0.451270 0.959915 0.436156 0.099 Uiso 1 1 calc R U . . .
C55 C 0.87056(17) 0.3442(6) 0.12114(18) 0.0643(16) Uani 1 1 d . . . . .
H55A H 0.885439 0.406441 0.139896 0.096 Uiso 1 1 calc R U . . .
H55B H 0.885505 0.347177 0.091064 0.096 Uiso 1 1 calc R U . . .
H55C H 0.877192 0.266500 0.134656 0.096 Uiso 1 1 calc R U . . .
C22 C 0.4317(2) 0.9842(5) 0.34819(18) 0.0655(16) Uani 1 1 d . . . . .
H22A H 0.466366 1.008848 0.354488 0.098 Uiso 1 1 calc R U . . .
H22B H 0.408996 1.052136 0.351948 0.098 Uiso 1 1 calc R U . . .
H22C H 0.429385 0.954871 0.317277 0.098 Uiso 1 1 calc R U . . .
C57 C 0.8054(2) 0.4868(5) 0.09735(16) 0.0595(15) Uani 1 1 d . . . . .
H57A H 0.769270 0.499884 0.092756 0.089 Uiso 1 1 calc R U . . .
H57B H 0.822960 0.491983 0.068455 0.089 Uiso 1 1 calc R U . . .
H57C H 0.818687 0.547281 0.117803 0.089 Uiso 1 1 calc R U . . .
C47 C 0.7298(2) -0.1341(5) 0.4446(2) 0.0711(18) Uani 1 1 d . . . . .
H47A H 0.714298 -0.176774 0.419411 0.107 Uiso 1 1 calc R U . . .
H47B H 0.726131 -0.181002 0.472082 0.107 Uiso 1 1 calc R U . . .
H47C H 0.765636 -0.121455 0.438306 0.107 Uiso 1 1 calc R U . . .
C56 C 0.7914(2) 0.2709(6) 0.08619(17) 0.0744(19) Uani 1 1 d . . . . .
H56A H 0.798074 0.191480 0.098162 0.112 Uiso 1 1 calc R U . . .
H56B H 0.806930 0.278549 0.056458 0.112 Uiso 1 1 calc R U . . .
H56C H 0.754983 0.283173 0.083708 0.112 Uiso 1 1 calc R U . . .
C46 C 0.7288(3) 0.0553(6) 0.48777(18) 0.082(2) Uani 1 1 d . . . . .
H46A H 0.763776 0.072761 0.479439 0.124 Uiso 1 1 calc R U . . .
H46B H 0.728339 0.009008 0.515613 0.124 Uiso 1 1 calc R U . . .
H46C H 0.710471 0.129816 0.492311 0.124 Uiso 1 1 calc R U . . .
C21 C 0.36275(19) 0.8462(6) 0.3691(2) 0.0758(18) Uani 1 1 d . . . . .
H21A H 0.361699 0.816979 0.338136 0.114 Uiso 1 1 calc R U . . .
H21B H 0.339616 0.913462 0.372293 0.114 Uiso 1 1 calc R U . . .
H21C H 0.352603 0.782633 0.389645 0.114 Uiso 1 1 calc R U . . .

loop_
_atom_site_aniso_label
_atom_site_aniso_U_11
_atom_site_aniso_U_22
_atom_site_aniso_U_33
_atom_site_aniso_U_23
_atom_site_aniso_U_13
_atom_site_aniso_U_12
O1 0.0342(15) 0.0392(18) 0.0321(15) 0.0080(14) 0.0049(12) 0.0105(14)
O2 0.0383(16) 0.046(2) 0.0377(16) 0.0110(15) 0.0128(13) 0.0136(15)
N2 0.0312(18) 0.038(2) 0.0292(18) 0.0029(17) 0.0052(14) 0.0045(16)
N1 0.0262(17) 0.044(2) 0.0297(18) -0.0014(17) 0.0026(14) -0.0031(16)
C33 0.029(2) 0.035(3) 0.028(2) 0.000(2) 0.0017(16) 0.0027(19)
C14 0.0245(19) 0.041(3) 0.024(2) 0.005(2) -0.0011(15) -0.0016(19)
C8 0.026(2) 0.040(3) 0.031(2) 0.003(2) -0.0046(16) -0.0051(19)
C18 0.026(2) 0.042(3) 0.027(2) -0.002(2) 0.0002(16) -0.0016(19)
C35 0.024(2) 0.038(3) 0.029(2) 0.003(2) 0.0004(16) 0.0005(18)
C32 0.029(2) 0.037(3) 0.029(2) 0.005(2) -0.0007(16) 0.0049(19)
C34 0.026(2) 0.037(3) 0.028(2) 0.004(2) -0.0004(16) -0.0008(18)
C13 0.029(2) 0.039(3) 0.026(2) 0.000(2) -0.0030(16) -0.0004(19)
C38 0.029(2) 0.027(2) 0.038(2) 0.001(2) 0.0023(17) 0.0023(18)
C23 0.031(2) 0.033(3) 0.031(2) 0.003(2) 0.0035(17) 0.0011(19)
C48 0.024(2) 0.041(3) 0.036(2) 0.005(2) 0.0057(16) 0.0033(19)
C36 0.026(2) 0.044(3) 0.029(2) 0.001(2) 0.0070(16) 0.0018(19)
C16 0.031(2) 0.038(3) 0.037(2) -0.003(2) 0.0023(18) 0.0056(19)
C37 0.035(2) 0.040(3) 0.031(2) 0.005(2) 0.0067(17) 0.005(2)
C1 0.027(2) 0.049(3) 0.034(2) 0.006(2) -0.0024(17) -0.008(2)
C9 0.024(2) 0.040(3) 0.035(2) 0.007(2) -0.0025(16) -0.0002(19)
C39 0.029(2) 0.033(3) 0.033(2) 0.000(2) 0.0039(17) 0.0005(19)
C42 0.034(2) 0.035(3) 0.037(2) 0.004(2) 0.0005(18) 0.000(2)
C17 0.031(2) 0.039(3) 0.036(2) 0.002(2) 0.0043(18) 0.008(2)
C3 0.024(2) 0.057(3) 0.025(2) -0.002(2) -0.0009(16) -0.008(2)
C40 0.030(2) 0.038(3) 0.043(2) 0.005(2) 0.0060(18) 0.010(2)
C24 0.033(2) 0.040(3) 0.032(2) 0.002(2) 0.0022(17) 0.004(2)
C49 0.026(2) 0.043(3) 0.038(2) -0.003(2) 0.0050(17) 0.0031(19)
C54 0.033(2) 0.050(3) 0.038(2) 0.004(2) 0.0100(18) 0.001(2)
C51 0.027(2) 0.046(3) 0.036(2) 0.001(2) 0.0034(17) 0.002(2)
C2 0.029(2) 0.055(3) 0.030(2) 0.004(2) -0.0038(17) -0.009(2)
C50 0.035(2) 0.045(3) 0.034(2) 0.009(2) 0.0060(18) 0.005(2)
C15 0.028(2) 0.048(3) 0.036(2) -0.001(2) 0.0033(17) 0.003(2)
C28 0.036(2) 0.041(3) 0.038(2) 0.000(2) 0.0009(19) -0.001(2)
C41 0.037(2) 0.037(3) 0.048(3) 0.009(2) 0.0050(19) 0.009(2)
C43 0.035(2) 0.038(3) 0.034(2) 0.004(2) 0.0033(18) 0.007(2)
C10 0.031(2) 0.043(3) 0.042(3) 0.005(2) 0.0016(18) 0.003(2)
C26 0.042(3) 0.040(3) 0.050(3) 0.008(2) 0.007(2) 0.002(2)
C4 0.038(2) 0.059(3) 0.030(2) -0.004(2) 0.0015(19) -0.006(2)
C25 0.040(2) 0.046(3) 0.037(2) 0.010(2) 0.0010(19) 0.007(2)
C27 0.040(3) 0.043(3) 0.049(3) -0.001(2) 0.001(2) -0.006(2)
C19 0.043(3) 0.040(3) 0.048(3) 0.001(2) 0.007(2) 0.013(2)
C44 0.051(3) 0.039(3) 0.043(3) 0.008(2) 0.002(2) 0.006(2)
C53 0.042(3) 0.059(3) 0.045(3) 0.013(3) 0.009(2) 0.017(2)
C5 0.037(2) 0.070(4) 0.039(3) -0.001(3) 0.004(2) 0.000(2)
C12 0.037(2) 0.049(3) 0.050(3) 0.013(2) 0.002(2) -0.003(2)
C11 0.046(3) 0.036(3) 0.059(3) 0.016(3) 0.004(2) 0.000(2)
C52 0.039(3) 0.066(4) 0.045(3) 0.010(3) 0.015(2) 0.020(3)
C31 0.047(3) 0.059(3) 0.047(3) 0.001(3) -0.008(2) -0.004(2)
C7 0.045(3) 0.064(4) 0.033(2) 0.004(2) 0.004(2) -0.015(3)
C29 0.056(3) 0.066(4) 0.046(3) 0.006(3) -0.014(2) -0.011(3)
C6 0.042(3) 0.079(4) 0.036(3) -0.003(3) 0.008(2) -0.008(3)
C30 0.054(3) 0.046(3) 0.069(3) 0.015(3) 0.011(3) 0.000(3)
B2 0.026(2) 0.036(3) 0.034(3) -0.002(2) -0.0012(19) -0.002(2)
C45 0.059(3) 0.062(4) 0.058(3) 0.019(3) 0.014(3) -0.004(3)
B1 0.022(2) 0.041(3) 0.031(2) -0.001(2) -0.0041(18) 0.002(2)
C20 0.085(4) 0.054(4) 0.059(3) -0.008(3) 0.021(3) 0.007(3)
C55 0.035(3) 0.095(5) 0.063(3) 0.016(3) 0.017(2) 0.015(3)
C22 0.073(4) 0.055(4) 0.068(4) 0.015(3) 0.018(3) 0.029(3)
C57 0.055(3) 0.075(4) 0.049(3) 0.016(3) 0.014(2) 0.012(3)
C47 0.080(4) 0.062(4) 0.071(4) 0.028(3) 0.011(3) 0.032(3)
C56 0.090(4) 0.090(5) 0.043(3) -0.013(3) 0.014(3) -0.027(4)
C46 0.115(5) 0.082(5) 0.050(3) 0.019(3) -0.027(3) -0.032(4)
C21 0.045(3) 0.064(4) 0.119(5) -0.005(4) -0.012(3) 0.019(3)

loop_
_atom_type_symbol
_atom_type_description
_atom_type_scat_dispersion_real
_atom_type_scat_dispersion_imag
_atom_type_scat_source
C C 0.0181 0.0091 'International Tables Vol C Tables 4.2.6.8 and 6.1.1.4'
H H 0.0000 0.0000 'International Tables Vol C Tables 4.2.6.8 and 6.1.1.4'
B B 0.0090 0.0039 'International Tables Vol C Tables 4.2.6.8 and 6.1.1.4'
N N 0.0311 0.0180 'International Tables Vol C Tables 4.2.6.8 and 6.1.1.4'
O O 0.0492 0.0322 'International Tables Vol C Tables 4.2.6.8 and 6.1.1.4'

loop_
_geom_angle_atom_site_label_1
_geom_angle_atom_site_label_2
_geom_angle_atom_site_label_3
_geom_angle
_geom_angle_site_symmetry_1
_geom_angle_site_symmetry_3
_geom_angle_publ_flag
C34 O1 C38 123.0(3) . . ?
C36 O2 C49 121.5(3) . . ?
C18 N2 C23 117.5(3) . . ?
C32 N2 C18 123.3(3) . . ?
C32 N2 C23 117.8(3) . . ?
C14 N1 C3 129.9(4) . . ?
C8 N1 C14 122.2(3) . . ?
C8 N1 C3 107.5(3) . . ?
C32 C33 C34 113.7(3) . . ?
C32 C33 B1 118.9(4) . . ?
C34 C33 B1 127.4(4) . . ?
N1 C14 C13 117.0(4) . . ?
C15 C14 N1 121.3(4) . . ?
C15 C14 C13 121.7(4) . . ?
N1 C8 C9 125.3(4) . . ?
C1 C8 N1 109.5(4) . . ?
C1 C8 C9 125.2(4) . . ?
C13 C18 N2 119.7(4) . . ?
C17 C18 N2 118.0(4) . . ?
C17 C18 C13 122.4(4) . . ?
C34 C35 C36 114.6(4) . . ?
C34 C35 B2 123.6(4) . . ?
C36 C35 B2 121.8(4) . . ?
N2 C32 C33 121.2(3) . . ?
N2 C32 C37 116.0(4) . . ?
C37 C32 C33 122.9(4) . . ?
O1 C34 C33 115.1(3) . . ?
O1 C34 C35 118.6(4) . . ?
C35 C34 C33 126.2(4) . . ?
C14 C13 B1 123.0(4) . . ?
C18 C13 C14 115.6(4) . . ?
C18 C13 B1 121.3(4) . . ?
O1 C38 C39 123.4(4) . . ?
C43 C38 O1 112.5(3) . . ?
C43 C38 C39 124.1(4) . . ?
C24 C23 N2 120.6(4) . . ?
C24 C23 C28 122.3(4) . . ?
C28 C23 N2 117.2(4) . . ?
C49 C48 C53 113.4(4) . . ?
C49 C48 B2 119.4(4) . . ?
C53 C48 B2 127.1(4) . . ?
O2 C36 C35 120.9(4) . . ?
O2 C36 C37 115.1(4) . . ?
C37 C36 C35 123.9(4) . . ?
C17 C16 C15 119.4(4) . . ?
C17 C16 C19 122.1(4) . . ?
C15 C16 C19 118.5(4) . . ?
C32 C37 H37 121.1 . . ?
C36 C37 C32 117.7(4) . . ?
C36 C37 H37 121.1 . . ?
C8 C1 C2 107.5(4) . . ?
C12 C1 C8 119.2(4) . . ?
C12 C1 C2 133.3(4) . . ?
C8 C9 C10 113.0(4) . . ?
C8 C9 B1 115.5(4) . . ?
C10 C9 B1 131.5(4) . . ?
C38 C39 C40 113.3(4) . . ?
C38 C39 B2 117.4(4) . . ?
C40 C39 B2 129.2(4) . . ?
C41 C42 C44 123.1(4) . . ?
C43 C42 C41 116.5(4) . . ?
C43 C42 C44 120.4(4) . . ?
C18 C17 H17 120.1 . . ?
C16 C17 C18 119.7(4) . . ?
C16 C17 H17 120.1 . . ?
C2 C3 N1 108.6(4) . . ?
C4 C3 N1 131.2(4) . . ?
C4 C3 C2 120.2(4) . . ?
C39 C40 H40 118.4 . . ?
C41 C40 C39 123.3(4) . . ?
C41 C40 H40 118.4 . . ?
C23 C24 C31 121.8(4) . . ?
C25 C24 C23 117.2(4) . . ?
C25 C24 C31 121.0(4) . . ?
C48 C49 O2 122.8(4) . . ?
C48 C49 C50 124.6(4) . . ?
C50 C49 O2 112.6(4) . . ?
C51 C54 C57 111.9(4) . . ?
C55 C54 C51 111.4(4) . . ?
C55 C54 C57 107.4(4) . . ?
C56 C54 C51 108.2(4) . . ?
C56 C54 C55 109.0(5) . . ?
C56 C54 C57 108.8(4) . . ?
C50 C51 C54 122.6(4) . . ?
C50 C51 C52 116.7(4) . . ?
C52 C51 C54 120.6(4) . . ?
C3 C2 C1 107.0(4) . . ?
C7 C2 C1 132.4(5) . . ?
C7 C2 C3 120.6(5) . . ?
C49 C50 H50 119.7 . . ?
C51 C50 C49 120.5(4) . . ?
C51 C50 H50 119.7 . . ?
C14 C15 C16 120.9(4) . . ?
C14 C15 H15 119.5 . . ?
C16 C15 H15 119.5 . . ?
C23 C28 C29 121.1(4) . . ?
C27 C28 C23 118.0(4) . . ?
C27 C28 C29 120.9(4) . . ?
C42 C41 H41 119.1 . . ?
C40 C41 C42 121.8(4) . . ?
C40 C41 H41 119.1 . . ?
C38 C43 C42 121.0(4) . . ?
C38 C43 H43 119.5 . . ?
C42 C43 H43 119.5 . . ?
C9 C10 H10 118.5 . . ?
C11 C10 C9 123.0(4) . . ?
C11 C10 H10 118.5 . . ?
C25 C26 C30 122.3(4) . . ?
C27 C26 C25 118.3(4) . . ?
C27 C26 C30 119.5(4) . . ?
C3 C4 H4 121.0 . . ?
C5 C4 C3 118.1(5) . . ?
C5 C4 H4 121.0 . . ?
C24 C25 H25 118.7 . . ?
C26 C25 C24 122.6(4) . . ?
C26 C25 H25 118.7 . . ?
C28 C27 H27 119.2 . . ?
C26 C27 C28 121.6(4) . . ?
C26 C27 H27 119.2 . . ?
C16 C19 C20 109.4(4) . . ?
C16 C19 C21 108.4(4) . . ?
C20 C19 C21 108.6(4) . . ?
C22 C19 C16 112.8(4) . . ?
C22 C19 C20 108.8(4) . . ?
C22 C19 C21 108.7(4) . . ?
C42 C44 C45 110.9(4) . . ?
C47 C44 C42 112.5(4) . . ?
C47 C44 C45 106.8(4) . . ?
C46 C44 C42 108.2(4) . . ?
C46 C44 C45 107.7(4) . . ?
C46 C44 C47 110.6(5) . . ?
C48 C53 H53 118.4 . . ?
C52 C53 C48 123.1(4) . . ?
C52 C53 H53 118.4 . . ?
C4 C5 H5 119.0 . . ?
C4 C5 C6 121.9(5) . . ?
C6 C5 H5 119.0 . . ?
C1 C12 H12 121.1 . . ?
C1 C12 C11 117.9(4) . . ?
C11 C12 H12 121.1 . . ?
C10 C11 C12 121.4(5) . . ?
C10 C11 H11 119.3 . . ?
C12 C11 H11 119.3 . . ?
C51 C52 H52 119.2 . . ?
C53 C52 C51 121.6(4) . . ?
C53 C52 H52 119.2 . . ?
C24 C31 H31A 109.5 . . ?
C24 C31 H31B 109.5 . . ?
C24 C31 H31C 109.5 . . ?
H31A C31 H31B 109.5 . . ?
H31A C31 H31C 109.5 . . ?
H31B C31 H31C 109.5 . . ?
C2 C7 H7 120.3 . . ?
C2 C7 C6 119.4(5) . . ?
C6 C7 H7 120.3 . . ?
C28 C29 H29A 109.5 . . ?
C28 C29 H29B 109.5 . . ?
C28 C29 H29C 109.5 . . ?
H29A C29 H29B 109.5 . . ?
H29A C29 H29C 109.5 . . ?
H29B C29 H29C 109.5 . . ?
C5 C6 H6 120.1 . . ?
C7 C6 C5 119.7(4) . . ?
C7 C6 H6 120.1 . . ?
C26 C30 H30A 109.5 . . ?
C26 C30 H30B 109.5 . . ?
C26 C30 H30C 109.5 . . ?
H30A C30 H30B 109.5 . . ?
H30A C30 H30C 109.5 . . ?
H30B C30 H30C 109.5 . . ?
C35 B2 C48 113.6(4) . . ?
C35 B2 C39 113.8(4) . . ?
C39 B2 C48 132.5(4) . . ?
C44 C45 H45A 109.5 . . ?
C44 C45 H45B 109.5 . . ?
C44 C45 H45C 109.5 . . ?
H45A C45 H45B 109.5 . . ?
H45A C45 H45C 109.5 . . ?
H45B C45 H45C 109.5 . . ?
C13 B1 C33 114.3(4) . . ?
C13 B1 C9 114.9(4) . . ?
C9 B1 C33 130.8(4) . . ?
C19 C20 H20A 109.5 . . ?
C19 C20 H20B 109.5 . . ?
C19 C20 H20C 109.5 . . ?
H20A C20 H20B 109.5 . . ?
H20A C20 H20C 109.5 . . ?
H20B C20 H20C 109.5 . . ?
C54 C55 H55A 109.5 . . ?
C54 C55 H55B 109.5 . . ?
C54 C55 H55C 109.5 . . ?
H55A C55 H55B 109.5 . . ?
H55A C55 H55C 109.5 . . ?
H55B C55 H55C 109.5 . . ?
C19 C22 H22A 109.5 . . ?
C19 C22 H22B 109.5 . . ?
C19 C22 H22C 109.5 . . ?
H22A C22 H22B 109.5 . . ?
H22A C22 H22C 109.5 . . ?
H22B C22 H22C 109.5 . . ?
C54 C57 H57A 109.5 . . ?
C54 C57 H57B 109.5 . . ?
C54 C57 H57C 109.5 . . ?
H57A C57 H57B 109.5 . . ?
H57A C57 H57C 109.5 . . ?
H57B C57 H57C 109.5 . . ?
C44 C47 H47A 109.5 . . ?
C44 C47 H47B 109.5 . . ?
C44 C47 H47C 109.5 . . ?
H47A C47 H47B 109.5 . . ?
H47A C47 H47C 109.5 . . ?
H47B C47 H47C 109.5 . . ?
C54 C56 H56A 109.5 . . ?
C54 C56 H56B 109.5 . . ?
C54 C56 H56C 109.5 . . ?
H56A C56 H56B 109.5 . . ?
H56A C56 H56C 109.5 . . ?
H56B C56 H56C 109.5 . . ?
C44 C46 H46A 109.5 . . ?
C44 C46 H46B 109.5 . . ?
C44 C46 H46C 109.5 . . ?
H46A C46 H46B 109.5 . . ?
H46A C46 H46C 109.5 . . ?
H46B C46 H46C 109.5 . . ?
C19 C21 H21A 109.5 . . ?
C19 C21 H21B 109.5 . . ?
C19 C21 H21C 109.5 . . ?
H21A C21 H21B 109.5 . . ?
H21A C21 H21C 109.5 . . ?
H21B C21 H21C 109.5 . . ?

loop_
_geom_bond_atom_site_label_1
_geom_bond_atom_site_label_2
_geom_bond_distance
_geom_bond_site_symmetry_2
_geom_bond_publ_flag
O1 C34 1.368(5) . ?
O1 C38 1.391(5) . ?
O2 C36 1.379(4) . ?
O2 C49 1.396(5) . ?
N2 C18 1.417(5) . ?
N2 C32 1.398(5) . ?
N2 C23 1.460(5) . ?
N1 C14 1.404(5) . ?
N1 C8 1.401(5) . ?
N1 C3 1.425(5) . ?
C33 C32 1.410(6) . ?
C33 C34 1.414(6) . ?
C33 B1 1.554(6) . ?
C14 C13 1.428(5) . ?
C14 C15 1.383(6) . ?
C8 C1 1.394(6) . ?
C8 C9 1.406(6) . ?
C18 C13 1.408(6) . ?
C18 C17 1.406(6) . ?
C35 C34 1.395(5) . ?
C35 C36 1.397(6) . ?
C35 B2 1.505(6) . ?
C32 C37 1.405(5) . ?
C13 B1 1.522(6) . ?
C38 C39 1.404(5) . ?
C38 C43 1.384(6) . ?
C23 C24 1.389(6) . ?
C23 C28 1.398(6) . ?
C48 C49 1.384(6) . ?
C48 C53 1.403(6) . ?
C48 B2 1.538(6) . ?
C36 C37 1.380(6) . ?
C16 C17 1.388(6) . ?
C16 C15 1.388(6) . ?
C16 C19 1.524(6) . ?
C37 H37 0.9500 . ?
C1 C2 1.449(6) . ?
C1 C12 1.385(6) . ?
C9 C10 1.408(6) . ?
C9 B1 1.550(6) . ?
C39 C40 1.416(6) . ?
C39 B2 1.537(6) . ?
C42 C41 1.406(6) . ?
C42 C43 1.387(6) . ?
C42 C44 1.528(6) . ?
C17 H17 0.9500 . ?
C3 C2 1.404(6) . ?
C3 C4 1.392(6) . ?
C40 H40 0.9500 . ?
C40 C41 1.369(6) . ?
C24 C25 1.388(6) . ?
C24 C31 1.502(6) . ?
C49 C50 1.393(6) . ?
C54 C51 1.529(6) . ?
C54 C55 1.527(6) . ?
C54 C57 1.531(7) . ?
C54 C56 1.524(7) . ?
C51 C50 1.380(6) . ?
C51 C52 1.390(6) . ?
C2 C7 1.380(6) . ?
C50 H50 0.9500 . ?
C15 H15 0.9500 . ?
C28 C27 1.387(6) . ?
C28 C29 1.512(6) . ?
C41 H41 0.9500 . ?
C43 H43 0.9500 . ?
C10 H10 0.9500 . ?
C10 C11 1.387(6) . ?
C26 C25 1.386(6) . ?
C26 C27 1.385(6) . ?
C26 C30 1.509(6) . ?
C4 H4 0.9500 . ?
C4 C5 1.385(6) . ?
C25 H25 0.9500 . ?
C27 H27 0.9500 . ?
C19 C20 1.526(7) . ?
C19 C22 1.518(7) . ?
C19 C21 1.534(7) . ?
C44 C45 1.531(6) . ?
C44 C47 1.517(7) . ?
C44 C46 1.516(7) . ?
C53 H53 0.9500 . ?
C53 C52 1.386(6) . ?
C5 H5 0.9500 . ?
C5 C6 1.386(7) . ?
C12 H12 0.9500 . ?
C12 C11 1.397(6) . ?
C11 H11 0.9500 . ?
C52 H52 0.9500 . ?
C31 H31A 0.9800 . ?
C31 H31B 0.9800 . ?
C31 H31C 0.9800 . ?
C7 H7 0.9500 . ?
C7 C6 1.386(7) . ?
C29 H29A 0.9800 . ?
C29 H29B 0.9800 . ?
C29 H29C 0.9800 . ?
C6 H6 0.9500 . ?
C30 H30A 0.9800 . ?
C30 H30B 0.9800 . ?
C30 H30C 0.9800 . ?
C45 H45A 0.9800 . ?
C45 H45B 0.9800 . ?
C45 H45C 0.9800 . ?
C20 H20A 0.9800 . ?
C20 H20B 0.9800 . ?
C20 H20C 0.9800 . ?
C55 H55A 0.9800 . ?
C55 H55B 0.9800 . ?
C55 H55C 0.9800 . ?
C22 H22A 0.9800 . ?
C22 H22B 0.9800 . ?
C22 H22C 0.9800 . ?
C57 H57A 0.9800 . ?
C57 H57B 0.9800 . ?
C57 H57C 0.9800 . ?
C47 H47A 0.9800 . ?
C47 H47B 0.9800 . ?
C47 H47C 0.9800 . ?
C56 H56A 0.9800 . ?
C56 H56B 0.9800 . ?
C56 H56C 0.9800 . ?
C46 H46A 0.9800 . ?
C46 H46B 0.9800 . ?
C46 H46C 0.9800 . ?
C21 H21A 0.9800 . ?
C21 H21B 0.9800 . ?
C21 H21C 0.9800 . ?

loop_
_geom_torsion_atom_site_label_1
_geom_torsion_atom_site_label_2
_geom_torsion_atom_site_label_3
_geom_torsion_atom_site_label_4
_geom_torsion
_geom_torsion_site_symmetry_1
_geom_torsion_site_symmetry_2
_geom_torsion_site_symmetry_3
_geom_torsion_site_symmetry_4
_geom_torsion_publ_flag
O1 C38 C39 C40 -179.7(4) . . . . ?
O1 C38 C39 B2 1.1(6) . . . . ?
O1 C38 C43 C42 179.6(4) . . . . ?
O2 C36 C37 C32 179.4(4) . . . . ?
O2 C49 C50 C51 -175.5(4) . . . . ?
N2 C18 C13 C14 -178.9(3) . . . . ?
N2 C18 C13 B1 0.3(6) . . . . ?
N2 C18 C17 C16 175.3(4) . . . . ?
N2 C32 C37 C36 174.1(4) . . . . ?
N2 C23 C24 C25 -179.9(4) . . . . ?
N2 C23 C24 C31 1.2(6) . . . . ?
N2 C23 C28 C27 179.3(4) . . . . ?
N2 C23 C28 C29 -0.8(6) . . . . ?
N1 C14 C13 C18 -176.3(3) . . . . ?
N1 C14 C13 B1 4.6(6) . . . . ?
N1 C14 C15 C16 175.4(4) . . . . ?
N1 C8 C1 C2 -0.6(4) . . . . ?
N1 C8 C1 C12 178.6(4) . . . . ?
N1 C8 C9 C10 -176.0(4) . . . . ?
N1 C8 C9 B1 4.5(6) . . . . ?
N1 C3 C2 C1 0.7(4) . . . . ?
N1 C3 C2 C7 -179.0(4) . . . . ?
N1 C3 C4 C5 179.6(4) . . . . ?
C33 C32 C37 C36 -4.6(6) . . . . ?
C14 N1 C8 C1 -172.3(3) . . . . ?
C14 N1 C8 C9 9.2(6) . . . . ?
C14 N1 C3 C2 171.5(4) . . . . ?
C14 N1 C3 C4 -12.1(7) . . . . ?
C14 C13 B1 C33 -173.6(4) . . . . ?
C14 C13 B1 C9 8.1(6) . . . . ?
C8 N1 C14 C13 -13.6(5) . . . . ?
C8 N1 C14 C15 165.8(4) . . . . ?
C8 N1 C3 C2 -1.1(4) . . . . ?
C8 N1 C3 C4 175.3(4) . . . . ?
C8 C1 C2 C3 -0.1(4) . . . . ?
C8 C1 C2 C7 179.6(4) . . . . ?
C8 C1 C12 C11 -1.4(6) . . . . ?
C8 C9 C10 C11 -4.7(6) . . . . ?
C8 C9 B1 C33 169.9(4) . . . . ?
C8 C9 B1 C13 -12.2(5) . . . . ?
C18 N2 C32 C33 -4.4(6) . . . . ?
C18 N2 C32 C37 176.9(4) . . . . ?
C18 N2 C23 C24 -92.0(5) . . . . ?
C18 N2 C23 C28 88.7(4) . . . . ?
C18 C13 B1 C33 7.3(6) . . . . ?
C18 C13 B1 C9 -171.0(4) . . . . ?
C35 C36 C37 C32 -4.1(7) . . . . ?
C32 N2 C18 C13 -2.4(6) . . . . ?
C32 N2 C18 C17 178.6(4) . . . . ?
C32 N2 C23 C24 101.0(4) . . . . ?
C32 N2 C23 C28 -78.3(5) . . . . ?
C32 C33 C34 O1 167.9(3) . . . . ?
C32 C33 C34 C35 -8.6(6) . . . . ?
C32 C33 B1 C13 -13.5(5) . . . . ?
C32 C33 B1 C9 164.5(4) . . . . ?
C34 O1 C38 C39 0.8(6) . . . . ?
C34 O1 C38 C43 -179.8(4) . . . . ?
C34 C33 C32 N2 -168.4(4) . . . . ?
C34 C33 C32 C37 10.2(6) . . . . ?
C34 C33 B1 C13 167.5(4) . . . . ?
C34 C33 B1 C9 -14.6(7) . . . . ?
C34 C35 C36 O2 -178.0(4) . . . . ?
C34 C35 C36 C37 5.7(6) . . . . ?
C34 C35 B2 C48 178.2(4) . . . . ?
C34 C35 B2 C39 -2.5(6) . . . . ?
C13 C14 C15 C16 -5.3(6) . . . . ?
C13 C18 C17 C16 -3.7(6) . . . . ?
C38 O1 C34 C33 179.6(4) . . . . ?
C38 O1 C34 C35 -3.5(6) . . . . ?
C38 C39 C40 C41 -0.3(6) . . . . ?
C38 C39 B2 C35 -0.3(6) . . . . ?
C38 C39 B2 C48 178.9(4) . . . . ?
C23 N2 C18 C13 -168.6(3) . . . . ?
C23 N2 C18 C17 12.4(5) . . . . ?
C23 N2 C32 C33 161.8(4) . . . . ?
C23 N2 C32 C37 -16.9(5) . . . . ?
C23 C24 C25 C26 1.6(6) . . . . ?
C23 C28 C27 C26 -0.3(7) . . . . ?
C48 C49 C50 C51 3.5(7) . . . . ?
C48 C53 C52 C51 1.3(8) . . . . ?
C36 O2 C49 C48 0.4(6) . . . . ?
C36 O2 C49 C50 179.4(4) . . . . ?
C36 C35 C34 O1 -175.3(4) . . . . ?
C36 C35 C34 C33 1.1(6) . . . . ?
C36 C35 B2 C48 -2.1(6) . . . . ?
C36 C35 B2 C39 177.2(4) . . . . ?
C1 C8 C9 C10 5.7(6) . . . . ?
C1 C8 C9 B1 -173.8(4) . . . . ?
C1 C2 C7 C6 179.4(4) . . . . ?
C1 C12 C11 C10 2.3(7) . . . . ?
C9 C8 C1 C2 177.9(4) . . . . ?
C9 C8 C1 C12 -2.9(6) . . . . ?
C9 C10 C11 C12 0.9(7) . . . . ?
C39 C38 C43 C42 -1.0(7) . . . . ?
C39 C40 C41 C42 -0.3(7) . . . . ?
C17 C18 C13 C14 0.1(6) . . . . ?
C17 C18 C13 B1 179.3(4) . . . . ?
C17 C16 C15 C14 1.5(6) . . . . ?
C17 C16 C19 C20 -125.6(5) . . . . ?
C17 C16 C19 C22 -4.3(6) . . . . ?
C17 C16 C19 C21 116.1(5) . . . . ?
C3 N1 C14 C13 174.7(4) . . . . ?
C3 N1 C14 C15 -5.9(6) . . . . ?
C3 N1 C8 C1 1.1(4) . . . . ?
C3 N1 C8 C9 -177.4(4) . . . . ?
C3 C2 C7 C6 -1.0(6) . . . . ?
C3 C4 C5 C6 1.4(7) . . . . ?
C40 C39 B2 C35 -179.4(4) . . . . ?
C40 C39 B2 C48 -0.1(8) . . . . ?
C24 C23 C28 C27 0.0(6) . . . . ?
C24 C23 C28 C29 179.9(4) . . . . ?
C49 O2 C36 C35 -1.4(6) . . . . ?
C49 O2 C36 C37 175.3(4) . . . . ?
C49 C48 C53 C52 -0.6(7) . . . . ?
C49 C48 B2 C35 1.2(6) . . . . ?
C49 C48 B2 C39 -178.0(4) . . . . ?
C54 C51 C50 C49 173.3(4) . . . . ?
C54 C51 C52 C53 -175.6(5) . . . . ?
C2 C1 C12 C11 177.6(4) . . . . ?
C2 C3 C4 C5 -4.3(6) . . . . ?
C2 C7 C6 C5 -1.8(7) . . . . ?
C50 C51 C52 C53 0.3(7) . . . . ?
C15 C14 C13 C18 4.4(6) . . . . ?
C15 C14 C13 B1 -174.8(4) . . . . ?
C15 C16 C17 C18 2.9(6) . . . . ?
C15 C16 C19 C20 55.5(6) . . . . ?
C15 C16 C19 C22 176.8(4) . . . . ?
C15 C16 C19 C21 -62.8(5) . . . . ?
C28 C23 C24 C25 -0.6(6) . . . . ?
C28 C23 C24 C31 -179.5(4) . . . . ?
C41 C42 C43 C38 0.3(6) . . . . ?
C41 C42 C44 C45 -142.6(5) . . . . ?
C41 C42 C44 C47 -23.1(7) . . . . ?
C41 C42 C44 C46 99.4(6) . . . . ?
C43 C38 C39 C40 1.0(6) . . . . ?
C43 C38 C39 B2 -178.3(4) . . . . ?
C43 C42 C41 C40 0.3(7) . . . . ?
C43 C42 C44 C45 39.3(6) . . . . ?
C43 C42 C44 C47 158.9(5) . . . . ?
C43 C42 C44 C46 -78.6(6) . . . . ?
C10 C9 B1 C33 -9.5(7) . . . . ?
C10 C9 B1 C13 168.4(4) . . . . ?
C4 C3 C2 C1 -176.1(4) . . . . ?
C4 C3 C2 C7 4.2(6) . . . . ?
C4 C5 C6 C7 1.7(7) . . . . ?
C25 C26 C27 C28 1.2(7) . . . . ?
C27 C26 C25 C24 -1.9(7) . . . . ?
C19 C16 C17 C18 -176.0(4) . . . . ?
C19 C16 C15 C14 -179.6(4) . . . . ?
C44 C42 C41 C40 -177.8(4) . . . . ?
C44 C42 C43 C38 178.5(4) . . . . ?
C53 C48 C49 O2 177.1(4) . . . . ?
C53 C48 C49 C50 -1.8(7) . . . . ?
C53 C48 B2 C35 -175.9(4) . . . . ?
C53 C48 B2 C39 4.9(8) . . . . ?
C12 C1 C2 C3 -179.2(4) . . . . ?
C12 C1 C2 C7 0.5(8) . . . . ?
C52 C51 C50 C49 -2.6(7) . . . . ?
C31 C24 C25 C26 -179.6(4) . . . . ?
C29 C28 C27 C26 179.8(4) . . . . ?
C30 C26 C25 C24 176.9(4) . . . . ?
C30 C26 C27 C28 -177.6(4) . . . . ?
B2 C35 C34 O1 4.4(6) . . . . ?
B2 C35 C34 C33 -179.2(4) . . . . ?
B2 C35 C36 O2 2.3(6) . . . . ?
B2 C35 C36 C37 -174.0(4) . . . . ?
B2 C48 C49 O2 -0.4(6) . . . . ?
B2 C48 C49 C50 -179.3(4) . . . . ?
B2 C48 C53 C52 176.7(5) . . . . ?
B2 C39 C40 C41 178.8(4) . . . . ?
B1 C33 C32 N2 12.4(6) . . . . ?
B1 C33 C32 C37 -168.9(4) . . . . ?
B1 C33 C34 O1 -13.0(6) . . . . ?
B1 C33 C34 C35 170.5(4) . . . . ?
B1 C9 C10 C11 174.7(4) . . . . ?
C55 C54 C51 C50 139.1(5) . . . . ?
C55 C54 C51 C52 -45.2(6) . . . . ?
C57 C54 C51 C50 18.8(6) . . . . ?
C57 C54 C51 C52 -165.5(4) . . . . ?
C56 C54 C51 C50 -101.1(5) . . . . ?
C56 C54 C51 C52 74.6(6) . . . . ?
